data_2023114
loop_
_publ_author_name
'Gorbunov, Alexander'
'Bezzubov, Stanislav'
'Malakhova, Maria'
'Kovalev, Vladimir'
'Vatsouro, Ivan'

_publ_section_title
;
 Synthesis and crystal structures of
 5,17-dibromo-26,28-dihydroxy-25,27-dipropynyloxycalix[4]arene,
 5,17-dibromo-26,28-dipropoxy-25,27-dipropynyloxycalix[4]arene and
 25,27-bis(2-azidoethoxy)-5,17-dibromo-26,28-dihydroxycalix[4]arene
;
_journal_coeditor_code WM5716
_journal_issue 6
_journal_name_full 'Acta Crystallographica Section E Crystallographic Communications'
_journal_paper_doi 10.1107/S2056989024003785
_journal_volume 80
_journal_year 2024
_chemical_formula_iupac 'C34 H26 Br2 O4'
_chemical_formula_moiety 'C34 H26 Br2 O4'
_chemical_formula_sum 'C34 H26 Br2 O4'
_chemical_formula_weight 658.37
_chemical_name_systematic
;
5,17-Dibromo-26,28-dihydroxy-25,27-dipropynyloxycalix[4]arene
;
_space_group_crystal_system triclinic
_space_group_IT_number 2
_space_group_name_Hall '-P 1'
_space_group_name_H-M_alt 'P -1'
_atom_sites_solution_hydrogens geom
_audit_creation_method
;
Olex2 1.3
(compiled Nov 21 2019 18:26:39 for OlexSys, GUI svn.r6003)
;
_cell_angle_alpha 75.2210(10)
_cell_angle_beta 88.3410(10)
_cell_angle_gamma 81.7510(10)
_cell_formula_units_Z 2
_cell_length_a 10.1542(3)
_cell_length_b 11.9156(3)
_cell_length_c 11.9964(4)
_cell_measurement_reflns_used 9976
_cell_measurement_temperature 100.0
_cell_measurement_theta_max 30.485
_cell_measurement_theta_min 2.506
_cell_volume 1388.90(7)
_computing_cell_refinement
;
APEX3  (Bruker, 2017)
;
_computing_data_collection
;
APEX3  (Bruker, 2017)
;
_computing_data_reduction
;
SAINT (Bruker, 2017)
;
_computing_molecular_graphics
;
Olex2 1.3 (Dolomanov <i>et al.</i>,  2009)
;
_computing_publication_material
;
Olex2 1.3 (Dolomanov <i>et al.</i>,  2009)
;
_computing_structure_refinement
;
SHELXL  (Sheldrick, 2015b)
;
_computing_structure_solution
;
<i>SHELXT</i>  (Sheldrick, 2015a)
;
_diffrn_ambient_temperature 100.0
_diffrn_detector 'Bruker PHOTON III CMOS'
_diffrn_detector_area_resol_mean 10.4
_diffrn_measured_fraction_theta_full 0.999
_diffrn_measured_fraction_theta_max 0.997
_diffrn_measurement_device '3-circle diffractometer'
_diffrn_measurement_device_type 'Bruker D8 Venture'
_diffrn_measurement_method \w-scan
_diffrn_radiation_monochromator 'focusing mirrors'
_diffrn_radiation_probe x-ray
_diffrn_radiation_type MoK\a
_diffrn_radiation_wavelength 0.71073
_diffrn_reflns_av_R_equivalents 0.0430
_diffrn_reflns_av_unetI/netI 0.0451
_diffrn_reflns_limit_h_max 14
_diffrn_reflns_limit_h_min -14
_diffrn_reflns_limit_k_max 17
_diffrn_reflns_limit_k_min -17
_diffrn_reflns_limit_l_max 17
_diffrn_reflns_limit_l_min -16
_diffrn_reflns_number 31619
_diffrn_reflns_theta_full 25.242
_diffrn_reflns_theta_max 30.550
_diffrn_reflns_theta_min 1.756
_diffrn_source 'microfocus sealed X-ray tube'
_diffrn_source_current 1.4
_diffrn_source_power 0.07
_diffrn_source_voltage 50.0
_diffrn_standards_number 0
_exptl_absorpt_coefficient_mu 2.957
_exptl_absorpt_correction_T_max 0.7461
_exptl_absorpt_correction_T_min 0.5013
_exptl_absorpt_correction_type multi-scan
_exptl_absorpt_process_details
;
(<i>SADABS</i>; Krause <i>et al.,</i> 2015)
;
_exptl_crystal_colour yellow
_exptl_crystal_density_diffrn 1.574
_exptl_crystal_description block
_exptl_crystal_F_000 664
_exptl_crystal_size_max 0.32
_exptl_crystal_size_mid 0.16
_exptl_crystal_size_min 0.12
_refine_diff_density_max 0.485
_refine_diff_density_min -0.799
_refine_ls_extinction_method none
_refine_ls_goodness_of_fit_ref 1.042
_refine_ls_hydrogen_treatment constr
_refine_ls_matrix_type full
_refine_ls_number_parameters 373
_refine_ls_number_reflns 8481
_refine_ls_number_restraints 7
_refine_ls_restrained_S_all 1.044
_refine_ls_R_factor_all 0.0535
_refine_ls_R_factor_gt 0.0357
_refine_ls_shift/su_max 0.001
_refine_ls_shift/su_mean 0.000
_refine_ls_structure_factor_coef Fsqd
_refine_ls_weighting_details 'w=1/[\s^2^(Fo^2^)+(0.0365P)^2^+0.7360P] where P=(Fo^2^+2Fc^2^)/3'
_refine_ls_weighting_scheme calc
_refine_ls_wR_factor_gt 0.0814
_refine_ls_wR_factor_ref 0.0871
_reflns_number_gt 6661
_reflns_number_total 8481
_reflns_threshold_expression 'I > 2\s(I)'
_cod_data_source_file wm5716.cif
_cod_data_source_block 1
_cod_database_code 2023114
_shelx_space_group_comment
;
The symmetry employed for this shelxl refinement is uniquely defined
by the following loop, which should always be used as a source of
symmetry information in preference to the above space-group names.
They are only intended as comments.
;
_shelx_estimated_absorpt_t_min 0.451
_shelx_estimated_absorpt_t_max 0.718

loop_
_space_group_symop_operation_xyz
'x, y, z'
'-x, -y, -z'

loop_
_atom_site_type_symbol
_atom_site_label
_atom_site_fract_x
_atom_site_fract_y
_atom_site_fract_z
_atom_site_U_iso_or_equiv
_atom_site_adp_type
_atom_site_calc_flag
_atom_site_occupancy
_atom_site_disorder_assembly
_atom_site_disorder_group
Br Br1 0.13667(2) 0.10801(2) 0.34716(2) 0.02325(6) Uani d 1 . .
Br Br3 0.4344(16) 0.8992(4) 0.7623(12) 0.0478(18) Uani d 0.072(5) A 2
O O1 0.37255(13) 0.20076(13) 0.76345(11) 0.0175(3) Uani d 1 . .
H H1 0.455133 0.201641 0.759281 0.026 Uiso calc 1 . .
O O4 0.62310(13) 0.22902(12) 0.77582(11) 0.0147(3) Uani d 1 . .
O O2 0.21281(13) 0.28716(12) 0.93959(11) 0.0149(3) Uani d 1 . .
O O3 0.45446(13) 0.37816(12) 0.88209(12) 0.0175(3) Uani d 1 . .
H H3 0.381434 0.360749 0.910983 0.026 Uiso calc 1 . .
C C1 0.40950(19) 0.16828(16) 0.57182(16) 0.0142(4) Uani d 1 . .
C C25 0.32705(19) 0.18609(16) 0.66343(16) 0.0140(4) Uani d 1 . .
C C2 0.3504(2) 0.14541(16) 0.47770(16) 0.0164(4) Uani d 1 . .
H H2 0.404008 0.131552 0.415021 0.020 Uiso calc 1 . .
C C23 0.60857(18) 0.28084(16) 0.57005(16) 0.0142(4) Uani d 1 . .
C C26 0.14200(18) 0.37135(17) 0.85034(16) 0.0144(4) Uani d 1 . .
C C5 0.18917(19) 0.18555(17) 0.65907(16) 0.0158(4) Uani d 1 . .
C C28 0.63632(18) 0.31164(16) 0.67091(16) 0.0136(4) Uani d 1 . .
C C4 0.1333(2) 0.16353(17) 0.56418(17) 0.0177(4) Uani d 1 . .
H H4 0.040104 0.162716 0.560404 0.021 Uiso calc 1 . .
C C20 0.68421(18) 0.49935(17) 0.56564(16) 0.0155(4) Uani d 1 . .
H H20 0.707334 0.574420 0.563143 0.019 Uiso calc 1 . .
C C7 0.08651(18) 0.33525(18) 0.76248(16) 0.0159(4) Uani d 1 . .
C C27 0.45330(19) 0.49577(16) 0.85977(16) 0.0144(4) Uani d 1 . .
C C3 0.2149(2) 0.14269(17) 0.47470(16) 0.0173(4) Uani d 1 . .
C C33 0.70622(19) 0.05765(18) 0.91211(17) 0.0183(4) Uani d 1 . .
C C30 0.0378(2) 0.18942(18) 1.04971(17) 0.0183(4) Uani d 1 . .
C C19 0.66961(18) 0.42045(17) 0.67255(16) 0.0137(4) Uani d 1 . .
C C16 0.5776(2) 0.65712(18) 0.79072(16) 0.0182(4) Uani d 1 . .
H H16 0.656387 0.687064 0.759724 0.022 Uiso calc 1 . .
C C13 0.34441(19) 0.57215(17) 0.88396(16) 0.0153(4) Uani d 1 . .
C C11 0.13953(18) 0.48938(17) 0.84800(16) 0.0151(4) Uani d 1 . .
C C32 0.74233(19) 0.14878(18) 0.81472(17) 0.0174(4) Uani d 1 . .
H H32A 0.810036 0.190259 0.838597 0.021 Uiso calc 1 . .
H H32B 0.779649 0.113938 0.751985 0.021 Uiso calc 1 . .
C C22 0.62569(19) 0.36187(17) 0.46568(16) 0.0163(4) Uani d 1 . .
H H22 0.610029 0.343350 0.395175 0.020 Uiso calc 1 . .
C C6 0.10297(19) 0.20789(18) 0.75864(17) 0.0182(4) Uani d 1 . .
H H6A 0.014234 0.185145 0.751264 0.022 Uiso calc 1 . .
H H6B 0.143676 0.158222 0.831971 0.022 Uiso calc 1 . .
C C12 0.21709(19) 0.52806(18) 0.93450(17) 0.0163(4) Uani d 1 . .
H H12A 0.160564 0.591182 0.960687 0.020 Uiso calc 1 . .
H H12B 0.239323 0.461186 1.002593 0.020 Uiso calc 1 . .
C C8 0.02054(19) 0.42259(19) 0.67312(17) 0.0196(4) Uani d 1 . .
H H8 -0.019001 0.400917 0.612324 0.023 Uiso calc 1 . .
C C24 0.56005(19) 0.16485(17) 0.57366(17) 0.0161(4) Uani d 1 . .
H H24A 0.596010 0.106554 0.644376 0.019 Uiso calc 1 . .
H H24B 0.597657 0.136945 0.506871 0.019 Uiso calc 1 . .
C C29 0.1451(2) 0.26107(18) 1.04853(16) 0.0185(4) Uani d 1 . .
H H29A 0.106800 0.335589 1.066540 0.022 Uiso calc 1 . .
H H29B 0.210651 0.218888 1.109793 0.022 Uiso calc 1 . .
C C34 0.6739(2) -0.01519(19) 0.99099(19) 0.0218(4) Uani d 1 . .
H H34 0.647887 -0.073636 1.054290 0.026 Uiso calc 1 . .
C C21 0.66540(19) 0.46942(17) 0.46356(17) 0.0168(4) Uani d 1 . .
H H21 0.679652 0.522512 0.391855 0.020 Uiso calc 1 . .
C C14 0.3541(2) 0.69105(18) 0.86054(17) 0.0186(4) Uani d 1 . .
H H14 0.280958 0.744225 0.875755 0.022 Uiso calc 1 . .
C C15 0.4698(2) 0.73211(17) 0.81518(17) 0.0202(4) Uani d 1 . .
C C17 0.57032(19) 0.53733(17) 0.81171(16) 0.0143(4) Uani d 1 . .
C C18 0.68642(18) 0.45380(18) 0.78479(16) 0.0159(4) Uani d 1 . .
H H18A 0.697858 0.381654 0.848659 0.019 Uiso calc 1 . .
H H18B 0.768496 0.490555 0.780692 0.019 Uiso calc 1 . .
C C9 0.0116(2) 0.5402(2) 0.67141(18) 0.0219(4) Uani d 1 . .
H H9 -0.036051 0.598057 0.611156 0.026 Uiso calc 1 . .
C C31 -0.0464(2) 0.13008(19) 1.05713(18) 0.0224(4) Uani d 1 . .
H H31 -0.114571 0.082004 1.063136 0.027 Uiso calc 1 . .
C C10 0.07224(19) 0.57330(18) 0.75746(17) 0.0188(4) Uani d 1 . .
H H10 0.067891 0.654129 0.754765 0.023 Uiso calc 1 . .
Br Br2 0.48141(12) 0.89367(4) 0.79296(8) 0.03315(19) Uani d 0.928(5) A 1

loop_
_atom_site_aniso_label
_atom_site_aniso_U_11
_atom_site_aniso_U_22
_atom_site_aniso_U_33
_atom_site_aniso_U_12
_atom_site_aniso_U_13
_atom_site_aniso_U_23
Br1 0.02602(12) 0.02894(12) 0.01807(10) -0.00387(9) -0.00172(8) -0.01170(8)
Br3 0.069(4) 0.023(2) 0.058(3) -0.023(2) 0.021(3) -0.015(2)
O1 0.0128(6) 0.0278(8) 0.0150(6) -0.0074(6) 0.0039(5) -0.0092(6)
O4 0.0113(6) 0.0160(7) 0.0140(6) 0.0000(5) 0.0021(5) 0.0003(5)
O2 0.0143(6) 0.0176(7) 0.0125(6) -0.0027(5) 0.0027(5) -0.0032(5)
O3 0.0125(6) 0.0134(6) 0.0264(7) -0.0036(5) 0.0043(5) -0.0044(6)
C1 0.0163(9) 0.0103(8) 0.0159(8) -0.0030(7) 0.0038(7) -0.0028(7)
C25 0.0166(9) 0.0129(8) 0.0135(8) -0.0043(7) 0.0020(7) -0.0044(7)
C2 0.0223(10) 0.0132(9) 0.0138(8) -0.0022(7) 0.0042(7) -0.0041(7)
C23 0.0100(8) 0.0152(9) 0.0176(9) -0.0016(7) 0.0032(7) -0.0049(7)
C26 0.0095(8) 0.0197(9) 0.0139(8) -0.0013(7) 0.0025(7) -0.0044(7)
C5 0.0157(9) 0.0169(9) 0.0164(9) -0.0050(7) 0.0034(7) -0.0061(7)
C28 0.0105(8) 0.0150(9) 0.0139(8) -0.0013(7) 0.0028(6) -0.0015(7)
C4 0.0167(9) 0.0193(10) 0.0186(9) -0.0044(8) 0.0008(7) -0.0065(8)
C20 0.0111(8) 0.0163(9) 0.0189(9) -0.0036(7) 0.0017(7) -0.0032(7)
C7 0.0099(8) 0.0238(10) 0.0161(9) -0.0045(7) 0.0052(7) -0.0083(8)
C27 0.0160(9) 0.0144(9) 0.0130(8) -0.0040(7) -0.0017(7) -0.0026(7)
C3 0.0238(10) 0.0158(9) 0.0144(9) -0.0040(8) -0.0009(7) -0.0066(7)
C33 0.0144(9) 0.0186(10) 0.0210(9) 0.0015(7) -0.0021(7) -0.0052(8)
C30 0.0202(10) 0.0202(10) 0.0144(9) -0.0010(8) 0.0035(7) -0.0057(8)
C19 0.0085(8) 0.0178(9) 0.0146(8) -0.0031(7) 0.0014(6) -0.0033(7)
C16 0.0197(10) 0.0218(10) 0.0159(9) -0.0110(8) 0.0019(7) -0.0056(8)
C13 0.0170(9) 0.0166(9) 0.0137(8) -0.0038(7) 0.0003(7) -0.0057(7)
C11 0.0099(8) 0.0201(9) 0.0160(9) -0.0017(7) 0.0035(7) -0.0065(7)
C32 0.0122(9) 0.0196(10) 0.0177(9) 0.0010(7) 0.0012(7) -0.0017(8)
C22 0.0152(9) 0.0190(9) 0.0151(9) -0.0033(7) 0.0022(7) -0.0050(7)
C6 0.0139(9) 0.0255(10) 0.0196(9) -0.0082(8) 0.0046(7) -0.0113(8)
C12 0.0146(9) 0.0183(9) 0.0177(9) -0.0018(7) 0.0024(7) -0.0081(8)
C8 0.0096(9) 0.0335(12) 0.0170(9) -0.0007(8) 0.0011(7) -0.0104(8)
C24 0.0156(9) 0.0150(9) 0.0188(9) -0.0023(7) 0.0048(7) -0.0065(7)
C29 0.0200(10) 0.0231(10) 0.0145(9) -0.0068(8) 0.0044(7) -0.0070(8)
C34 0.0190(10) 0.0203(10) 0.0237(10) -0.0008(8) 0.0005(8) -0.0025(8)
C21 0.0137(9) 0.0185(9) 0.0163(9) -0.0032(7) 0.0028(7) -0.0006(7)
C14 0.0225(10) 0.0169(9) 0.0183(9) -0.0027(8) 0.0036(8) -0.0080(8)
C15 0.0315(11) 0.0154(9) 0.0168(9) -0.0090(8) 0.0040(8) -0.0068(8)
C17 0.0145(9) 0.0178(9) 0.0118(8) -0.0042(7) 0.0000(7) -0.0046(7)
C18 0.0112(9) 0.0222(10) 0.0154(9) -0.0040(7) 0.0004(7) -0.0058(8)
C9 0.0131(9) 0.0290(11) 0.0195(10) 0.0040(8) -0.0006(7) -0.0025(9)
C31 0.0180(10) 0.0266(11) 0.0243(10) -0.0057(8) 0.0042(8) -0.0087(9)
C10 0.0155(9) 0.0194(10) 0.0203(9) 0.0015(8) 0.0048(7) -0.0053(8)
Br2 0.0503(4) 0.01800(14) 0.0381(3) -0.01664(17) 0.0244(2) -0.01573(14)

loop_
_atom_type_symbol
_atom_type_description
_atom_type_scat_dispersion_real
_atom_type_scat_dispersion_imag
_atom_type_scat_source
C C 0.0033 0.0016 'International Tables Vol C Tables 4.2.6.8 and 6.1.1.4'
H H 0.0000 0.0000 'International Tables Vol C Tables 4.2.6.8 and 6.1.1.4'
Br Br -0.2901 2.4595 'International Tables Vol C Tables 4.2.6.8 and 6.1.1.4'
O O 0.0106 0.0060 'International Tables Vol C Tables 4.2.6.8 and 6.1.1.4'

loop_
_geom_angle_atom_site_label_1
_geom_angle_atom_site_label_2
_geom_angle_atom_site_label_3
_geom_angle_site_symmetry_1
_geom_angle_site_symmetry_3
_geom_angle
_geom_angle_publ_flag
C25 O1 H1 . . 109.5 ?
C28 O4 C32 . . 114.33(14) ?
C26 O2 C29 . . 115.53(14) ?
C27 O3 H3 . . 109.5 ?
C25 C1 C24 . . 123.34(17) ?
C2 C1 C25 . . 117.70(17) ?
C2 C1 C24 . . 118.84(17) ?
O1 C25 C1 . . 123.84(17) ?
O1 C25 C5 . . 114.80(16) ?
C1 C25 C5 . . 121.32(17) ?
C1 C2 H2 . . 119.6 ?
C3 C2 C1 . . 120.79(18) ?
C3 C2 H2 . . 119.6 ?
C28 C23 C24 . . 121.58(17) ?
C22 C23 C28 . . 117.03(17) ?
C22 C23 C24 . . 121.38(17) ?
C7 C26 O2 . . 119.17(17) ?
C7 C26 C11 . . 122.50(17) ?
C11 C26 O2 . . 118.10(16) ?
C25 C5 C6 . . 119.75(17) ?
C4 C5 C25 . . 119.64(17) ?
C4 C5 C6 . . 120.61(17) ?
C23 C28 O4 . . 117.21(17) ?
C19 C28 O4 . . 119.01(16) ?
C19 C28 C23 . . 123.71(17) ?
C5 C4 H4 . . 120.4 ?
C5 C4 C3 . . 119.26(18) ?
C3 C4 H4 . . 120.4 ?
C19 C20 H20 . . 119.5 ?
C21 C20 H20 . . 119.5 ?
C21 C20 C19 . . 120.95(18) ?
C26 C7 C6 . . 122.24(17) ?
C26 C7 C8 . . 117.23(19) ?
C8 C7 C6 . . 120.43(18) ?
O3 C27 C13 . . 123.07(17) ?
O3 C27 C17 . . 115.61(17) ?
C13 C27 C17 . . 121.31(18) ?
C2 C3 Br1 . . 120.20(15) ?
C2 C3 C4 . . 121.25(18) ?
C4 C3 Br1 . . 118.55(15) ?
C34 C33 C32 . . 178.5(2) ?
C31 C30 C29 . . 176.3(2) ?
C28 C19 C20 . . 117.00(17) ?
C28 C19 C18 . . 121.74(16) ?
C20 C19 C18 . . 121.25(17) ?
C15 C16 H16 . . 120.1 ?
C15 C16 C17 . . 119.89(18) ?
C17 C16 H16 . . 120.1 ?
C27 C13 C12 . . 121.59(17) ?
C14 C13 C27 . . 118.76(18) ?
C14 C13 C12 . . 119.65(17) ?
C26 C11 C12 . . 122.03(17) ?
C10 C11 C26 . . 118.15(18) ?
C10 C11 C12 . . 119.61(18) ?
O4 C32 C33 . . 107.29(15) ?
O4 C32 H32A . . 110.3 ?
O4 C32 H32B . . 110.3 ?
C33 C32 H32A . . 110.3 ?
C33 C32 H32B . . 110.3 ?
H32A C32 H32B . . 108.5 ?
C23 C22 H22 . . 119.6 ?
C21 C22 C23 . . 120.87(18) ?
C21 C22 H22 . . 119.6 ?
C5 C6 H6A . . 109.2 ?
C5 C6 H6B . . 109.2 ?
C7 C6 C5 . . 112.17(16) ?
C7 C6 H6A . . 109.2 ?
C7 C6 H6B . . 109.2 ?
H6A C6 H6B . . 107.9 ?
C13 C12 C11 . . 112.16(15) ?
C13 C12 H12A . . 109.2 ?
C13 C12 H12B . . 109.2 ?
C11 C12 H12A . . 109.2 ?
C11 C12 H12B . . 109.2 ?
H12A C12 H12B . . 107.9 ?
C7 C8 H8 . . 119.3 ?
C9 C8 C7 . . 121.32(19) ?
C9 C8 H8 . . 119.3 ?
C1 C24 H24A . . 108.4 ?
C1 C24 H24B . . 108.4 ?
C23 C24 C1 . . 115.60(16) ?
C23 C24 H24A . . 108.4 ?
C23 C24 H24B . . 108.4 ?
H24A C24 H24B . . 107.4 ?
O2 C29 C30 . . 113.22(16) ?
O2 C29 H29A . . 108.9 ?
O2 C29 H29B . . 108.9 ?
C30 C29 H29A . . 108.9 ?
C30 C29 H29B . . 108.9 ?
H29A C29 H29B . . 107.7 ?
C33 C34 H34 . . 180.0 ?
C20 C21 C22 . . 120.23(18) ?
C20 C21 H21 . . 119.9 ?
C22 C21 H21 . . 119.9 ?
C13 C14 H14 . . 119.9 ?
C15 C14 C13 . . 120.17(19) ?
C15 C14 H14 . . 119.9 ?
C16 C15 Br3 . . 128.5(3) ?
C16 C15 Br2 . . 120.16(15) ?
C14 C15 Br3 . . 108.5(4) ?
C14 C15 C16 . . 121.34(18) ?
C14 C15 Br2 . . 118.44(16) ?
C27 C17 C18 . . 120.63(17) ?
C16 C17 C27 . . 118.52(18) ?
C16 C17 C18 . . 120.85(17) ?
C19 C18 H18A . . 108.9 ?
C19 C18 H18B . . 108.9 ?
C17 C18 C19 . . 113.51(16) ?
C17 C18 H18A . . 108.9 ?
C17 C18 H18B . . 108.9 ?
H18A C18 H18B . . 107.7 ?
C8 C9 H9 . . 120.0 ?
C10 C9 C8 . . 119.99(19) ?
C10 C9 H9 . . 120.0 ?
C30 C31 H31 . . 180.0 ?
C11 C10 H10 . . 119.7 ?
C9 C10 C11 . . 120.69(19) ?
C9 C10 H10 . . 119.7 ?

loop_
_geom_bond_atom_site_label_1
_geom_bond_atom_site_label_2
_geom_bond_site_symmetry_2
_geom_bond_distance
_geom_bond_publ_flag
Br1 C3 . 1.9052(19) ?
Br3 C15 . 1.913(5) ?
O1 H1 . 0.8400 ?
O1 C25 . 1.359(2) ?
O4 C28 . 1.403(2) ?
O4 C32 . 1.439(2) ?
O2 C26 . 1.400(2) ?
O2 C29 . 1.442(2) ?
O3 H3 . 0.8400 ?
O3 C27 . 1.356(2) ?
C1 C25 . 1.403(3) ?
C1 C2 . 1.397(3) ?
C1 C24 . 1.524(3) ?
C25 C5 . 1.403(3) ?
C2 H2 . 0.9500 ?
C2 C3 . 1.383(3) ?
C23 C28 . 1.398(3) ?
C23 C22 . 1.396(3) ?
C23 C24 . 1.523(3) ?
C26 C7 . 1.396(3) ?
C26 C11 . 1.396(3) ?
C5 C4 . 1.385(3) ?
C5 C6 . 1.516(3) ?
C28 C19 . 1.391(3) ?
C4 H4 . 0.9500 ?
C4 C3 . 1.388(3) ?
C20 H20 . 0.9500 ?
C20 C19 . 1.402(3) ?
C20 C21 . 1.385(3) ?
C7 C6 . 1.515(3) ?
C7 C8 . 1.398(3) ?
C27 C13 . 1.401(3) ?
C27 C17 . 1.405(3) ?
C33 C32 . 1.456(3) ?
C33 C34 . 1.184(3) ?
C30 C29 . 1.475(3) ?
C30 C31 . 1.173(3) ?
C19 C18 . 1.519(3) ?
C16 H16 . 0.9500 ?
C16 C15 . 1.385(3) ?
C16 C17 . 1.397(3) ?
C13 C12 . 1.517(3) ?
C13 C14 . 1.390(3) ?
C11 C12 . 1.518(3) ?
C11 C10 . 1.393(3) ?
C32 H32A . 0.9900 ?
C32 H32B . 0.9900 ?
C22 H22 . 0.9500 ?
C22 C21 . 1.392(3) ?
C6 H6A . 0.9900 ?
C6 H6B . 0.9900 ?
C12 H12A . 0.9900 ?
C12 H12B . 0.9900 ?
C8 H8 . 0.9500 ?
C8 C9 . 1.386(3) ?
C24 H24A . 0.9900 ?
C24 H24B . 0.9900 ?
C29 H29A . 0.9900 ?
C29 H29B . 0.9900 ?
C34 H34 . 0.9500 ?
C21 H21 . 0.9500 ?
C14 H14 . 0.9500 ?
C14 C15 . 1.381(3) ?
C15 Br2 . 1.895(2) ?
C17 C18 . 1.513(3) ?
C18 H18A . 0.9900 ?
C18 H18B . 0.9900 ?
C9 H9 . 0.9500 ?
C9 C10 . 1.384(3) ?
C31 H31 . 0.9500 ?
C10 H10 . 0.9500 ?

loop_
_geom_hbond_atom_site_label_D
_geom_hbond_atom_site_label_H
_geom_hbond_atom_site_label_A
_geom_hbond_site_symmetry_A
_geom_hbond_distance_DH
_geom_hbond_distance_HA
_geom_hbond_distance_DA
_geom_hbond_angle_DHA
_geom_hbond_publ_flag
O1 H1 O4 . 0.84 1.81 2.6270(18) 164.7 yes
O3 H3 O2 . 0.84 2.02 2.8207(18) 160.4 yes

loop_
_geom_torsion_atom_site_label_1
_geom_torsion_atom_site_label_2
_geom_torsion_atom_site_label_3
_geom_torsion_atom_site_label_4
_geom_torsion_site_symmetry_1
_geom_torsion_site_symmetry_2
_geom_torsion_site_symmetry_3
_geom_torsion_site_symmetry_4
_geom_torsion
_geom_torsion_publ_flag
O1 C25 C5 C4 . . . . -175.79(17) ?
O1 C25 C5 C6 . . . . 3.6(3) ?
O4 C28 C19 C20 . . . . 178.82(16) ?
O4 C28 C19 C18 . . . . -2.5(3) ?
O2 C26 C7 C6 . . . . -1.5(3) ?
O2 C26 C7 C8 . . . . -177.89(16) ?
O2 C26 C11 C12 . . . . 3.5(3) ?
O2 C26 C11 C10 . . . . 178.24(16) ?
O3 C27 C13 C12 . . . . -1.7(3) ?
O3 C27 C13 C14 . . . . 178.42(17) ?
O3 C27 C17 C16 . . . . -177.58(16) ?
O3 C27 C17 C18 . . . . 1.6(3) ?
C1 C25 C5 C4 . . . . 2.0(3) ?
C1 C25 C5 C6 . . . . -178.60(18) ?
C1 C2 C3 Br1 . . . . -178.64(14) ?
C1 C2 C3 C4 . . . . 0.6(3) ?
C25 C1 C2 C3 . . . . 1.2(3) ?
C25 C1 C24 C23 . . . . -68.5(2) ?
C25 C5 C4 C3 . . . . -0.2(3) ?
C25 C5 C6 C7 . . . . 72.9(2) ?
C2 C1 C25 O1 . . . . 175.13(17) ?
C2 C1 C25 C5 . . . . -2.4(3) ?
C2 C1 C24 C23 . . . . 115.69(19) ?
C23 C28 C19 C20 . . . . -4.4(3) ?
C23 C28 C19 C18 . . . . 174.25(17) ?
C23 C22 C21 C20 . . . . -2.2(3) ?
C26 O2 C29 C30 . . . . 74.3(2) ?
C26 C7 C6 C5 . . . . -111.9(2) ?
C26 C7 C8 C9 . . . . 0.5(3) ?
C26 C11 C12 C13 . . . . 101.7(2) ?
C26 C11 C10 C9 . . . . -1.1(3) ?
C5 C4 C3 Br1 . . . . 178.16(15) ?
C5 C4 C3 C2 . . . . -1.1(3) ?
C28 O4 C32 C33 . . . . -170.24(16) ?
C28 C23 C22 C21 . . . . -1.6(3) ?
C28 C23 C24 C1 . . . . 92.9(2) ?
C28 C19 C18 C17 . . . . -104.1(2) ?
C4 C5 C6 C7 . . . . -107.7(2) ?
C20 C19 C18 C17 . . . . 74.5(2) ?
C7 C26 C11 C12 . . . . -170.94(17) ?
C7 C26 C11 C10 . . . . 3.8(3) ?
C7 C8 C9 C10 . . . . 2.0(3) ?
C27 C13 C12 C11 . . . . -70.9(2) ?
C27 C13 C14 C15 . . . . -0.6(3) ?
C27 C17 C18 C19 . . . . 80.0(2) ?
C19 C20 C21 C22 . . . . 2.9(3) ?
C16 C17 C18 C19 . . . . -100.8(2) ?
C13 C27 C17 C16 . . . . 1.5(3) ?
C13 C27 C17 C18 . . . . -179.27(17) ?
C13 C14 C15 Br3 . . . . 167.1(6) ?
C13 C14 C15 C16 . . . . 0.8(3) ?
C13 C14 C15 Br2 . . . . -176.50(15) ?
C11 C26 C7 C6 . . . . 172.93(17) ?
C11 C26 C7 C8 . . . . -3.5(3) ?
C32 O4 C28 C23 . . . . 89.9(2) ?
C32 O4 C28 C19 . . . . -93.1(2) ?
C22 C23 C28 O4 . . . . -178.14(16) ?
C22 C23 C28 C19 . . . . 5.0(3) ?
C22 C23 C24 C1 . . . . -86.3(2) ?
C6 C5 C4 C3 . . . . -179.61(18) ?
C6 C7 C8 C9 . . . . -175.93(18) ?
C12 C13 C14 C15 . . . . 179.61(18) ?
C12 C11 C10 C9 . . . . 173.74(18) ?
C8 C7 C6 C5 . . . . 64.4(2) ?
C8 C9 C10 C11 . . . . -1.7(3) ?
C24 C1 C25 O1 . . . . -0.8(3) ?
C24 C1 C25 C5 . . . . -178.33(18) ?
C24 C1 C2 C3 . . . . 177.25(17) ?
C24 C23 C28 O4 . . . . 2.7(3) ?
C24 C23 C28 C19 . . . . -174.19(17) ?
C24 C23 C22 C21 . . . . 177.62(17) ?
C29 O2 C26 C7 . . . . -105.57(19) ?
C29 O2 C26 C11 . . . . 79.8(2) ?
C21 C20 C19 C28 . . . . 0.3(3) ?
C21 C20 C19 C18 . . . . -178.34(17) ?
C14 C13 C12 C11 . . . . 108.9(2) ?
C15 C16 C17 C27 . . . . -1.3(3) ?
C15 C16 C17 C18 . . . . 179.50(18) ?
C17 C27 C13 C12 . . . . 179.24(17) ?
C17 C27 C13 C14 . . . . -0.6(3) ?
C17 C16 C15 Br3 . . . . -163.2(8) ?
C17 C16 C15 C14 . . . . 0.2(3) ?
C17 C16 C15 Br2 . . . . 177.39(15) ?
C10 C11 C12 C13 . . . . -72.9(2) ?
